data_2204407
loop_
_publ_author_name
'Fu, Ai-Yun'
'Wang, Da-Qi'
'Liu, Ai-Zhen'

_publ_section_title
;
 Bis(ethylenediammonium)
 tris(pyridine-2,6-dicarboxylato-\k^3^<i>O,O</i>',<i>N</i>)cadmium(II)
 hexahydrate
;
_journal_issue 10
_journal_name_full 'Acta Crystallographica Section E'
_journal_page_first m1372
_journal_page_last m1373
_journal_paper_doi 10.1107/S1600536804021567
_journal_volume 60
_journal_year 2004
_chemical_formula_iupac '(C2 H10 N2)2 [Cd (C7 H3 N O4)3], 6H2 O'
_chemical_formula_moiety '2C2 H10 N2 2+, C21 H9 Cd N3 O12 4-, 6H2 O'
_chemical_formula_sum 'C25 H41 Cd N7 O18'
_chemical_formula_weight 840.05
_chemical_name_systematic
;Bis(ethylenediammonium)
 tris(pyridine-2,6-dicarboxylato-\k^3^O,O',N)cadmium(II)
hexahydrate
;
_space_group_IT_number 60
_symmetry_cell_setting orthorhombic
_symmetry_space_group_name_Hall '-P 2n 2ab'
_symmetry_space_group_name_H-M 'P b c n'
_atom_sites_solution_hydrogens mixed
_atom_sites_solution_primary direct
_atom_sites_solution_secondary difmap
_audit_creation_method SHELXL-97
_cell_angle_alpha 90.00
_cell_angle_beta 90.00
_cell_angle_gamma 90.00
_cell_formula_units_Z 4
_cell_length_a 16.250(3)
_cell_length_b 10.0614(15)
_cell_length_c 20.021(3)
_cell_measurement_reflns_used 5899
_cell_measurement_temperature 298(2)
_cell_measurement_theta_max 26.641
_cell_measurement_theta_min 2.39
_cell_volume 3273.4(9)
_computing_cell_refinement SMART
_computing_data_collection 'SMART (Bruker,1997)'
_computing_data_reduction 'SAINT (Bruker, 1997)'
_computing_molecular_graphics 'SHELXTL (Bruker, 1997)'
_computing_publication_material SHELXTL
_computing_structure_refinement 'SHELXL97 (Sheldrick, 1997)'
_computing_structure_solution 'SHELXS97 (Sheldrick, 1990)'
_diffrn_ambient_temperature 298(2)
_diffrn_measured_fraction_theta_full 0.966
_diffrn_measured_fraction_theta_max 0.966
_diffrn_measurement_device_type 'Bruker SMART 1000 CCD area-detector'
_diffrn_measurement_method '\f and \w'
_diffrn_radiation_monochromator graphite
_diffrn_radiation_source 'fine-focus sealed tube'
_diffrn_radiation_type MoK\a
_diffrn_radiation_wavelength 0.71073
_diffrn_reflns_av_R_equivalents 0.0331
_diffrn_reflns_av_sigmaI/netI 0.0336
_diffrn_reflns_limit_h_max 20
_diffrn_reflns_limit_h_min -21
_diffrn_reflns_limit_k_max 12
_diffrn_reflns_limit_k_min -13
_diffrn_reflns_limit_l_max 25
_diffrn_reflns_limit_l_min -23
_diffrn_reflns_number 19430
_diffrn_reflns_theta_full 28.27
_diffrn_reflns_theta_max 28.27
_diffrn_reflns_theta_min 2.03
_diffrn_standards_number 0
_exptl_absorpt_coefficient_mu 0.759
_exptl_absorpt_correction_T_max 0.8946
_exptl_absorpt_correction_T_min 0.7510
_exptl_absorpt_correction_type multi-scan
_exptl_absorpt_process_details '(SADABS; Sheldrick, 1996)'
_exptl_crystal_colour colourless
_exptl_crystal_density_diffrn 1.705
_exptl_crystal_density_method 'not measured'
_exptl_crystal_description block
_exptl_crystal_F_000 1728
_exptl_crystal_size_max 0.40
_exptl_crystal_size_mid 0.30
_exptl_crystal_size_min 0.15
_refine_diff_density_max 0.457
_refine_diff_density_min -0.410
_refine_ls_extinction_method none
_refine_ls_goodness_of_fit_ref 0.952
_refine_ls_hydrogen_treatment mixed
_refine_ls_matrix_type full
_refine_ls_number_parameters 314
_refine_ls_number_reflns 3930
_refine_ls_number_restraints 6
_refine_ls_restrained_S_all 0.953
_refine_ls_R_factor_all 0.0493
_refine_ls_R_factor_gt 0.0277
_refine_ls_shift/su_max 0.000
_refine_ls_shift/su_mean 0.000
_refine_ls_structure_factor_coef Fsqd
_refine_ls_weighting_details 'calc w = 1/[\s^2^(Fo^2^)+(0.035P)^2^] where P = (Fo^2^+2Fc^2^)/3'
_refine_ls_weighting_scheme calc
_refine_ls_wR_factor_gt 0.0612
_refine_ls_wR_factor_ref 0.0670
_reflns_number_gt 2680
_reflns_number_total 3930
_reflns_threshold_expression I>2\s(I)
_cod_data_source_file wn6276.cif
_cod_data_source_block I
_cod_depositor_comments
;
The following automatic conversions were performed:
'_symmetry_cell_setting' value 'Orthorhombic' changed to 'orthorhombic'
according to '/home/saulius/struct/CIF-dictionaries/cif_core.dic'
dictionary named 'cif_core.dic' version 2.4.1 from 2010-06-29.

Automatic conversion script
Id: cif_fix_enum 1527 2010-12-29 10:47:43Z saulius 

The following automatic conversions were performed:

'_symmetry_cell_setting' value 'Orthorhombic' changed to
'orthorhombic' according to
/home/saulius/struct/CIF-dictionaries/cif_core.dic dictionary named
'cif_core.dic' version 2.4.1 from 2010-06-29.

Automatic conversion script
Id: cif_fix_values 1715 2011-07-08 13:25:40Z adriana 

The following automatic conversions were performed:

'_atom_sites_solution_hydrogens' value 'difmap and geom' was changed
to 'mixed'.

Automatic conversion script
Id: cif_fix_values 6452 2018-10-05 10:23:21Z andrius 
;
_cod_database_code 2204407
_cod_database_fobs_code 2204407

loop_
_symmetry_equiv_pos_as_xyz
'x, y, z'
'-x+1/2, -y+1/2, z+1/2'
'-x, y, -z+1/2'
'x+1/2, -y+1/2, -z'
'-x, -y, -z'
'x-1/2, y-1/2, -z-1/2'
'x, -y, z-1/2'
'-x-1/2, y-1/2, z'

loop_
_atom_site_label
_atom_site_fract_x
_atom_site_fract_y
_atom_site_fract_z
_atom_site_U_iso_or_equiv
_atom_site_adp_type
_atom_site_calc_flag
_atom_site_refinement_flags
_atom_site_occupancy
_atom_site_type_symbol
Cd1 1.0000 0.62545(2) 0.2500 0.02407(7) Uani d S 1 Cd
N1 0.88153(10) 0.74815(16) 0.21056(8) 0.0263(4) Uani d . 1 N
N2 1.0000 0.3872(2) 0.2500 0.0227(5) Uani d S 1 N
N3 0.16046(14) 0.9064(2) 0.08264(11) 0.0369(5) Uani d . 1 N
N4 0.09979(14) 0.6123(2) 0.04394(12) 0.0350(5) Uani d . 1 N
O1 1.03209(9) 0.79277(14) 0.15859(8) 0.0352(4) Uani d . 1 O
O2 0.97935(10) 0.92180(18) 0.07915(8) 0.0429(4) Uani d . 1 O
O3 0.86523(9) 0.55836(14) 0.30265(8) 0.0374(4) Uani d . 1 O
O4 0.73626(10) 0.61870(15) 0.32455(9) 0.0477(5) Uani d . 1 O
O5 0.96419(10) 0.52147(14) 0.13657(7) 0.0335(4) Uani d . 1 O
O6 0.98238(10) 0.33841(16) 0.07528(8) 0.0398(4) Uani d . 1 O
O7 0.11138(12) 0.15613(17) 0.02829(9) 0.0446(4) Uani d D 1 O
O8 0.17597(11) 0.35586(19) 0.11868(9) 0.0442(4) Uani d D 1 O
O9 0.15520(13) 0.60130(18) 0.45670(10) 0.0515(5) Uani d D 1 O
C1 0.97305(14) 0.8521(2) 0.13053(11) 0.0288(5) Uani d . 1 C
C2 0.88875(13) 0.8380(2) 0.16159(10) 0.0281(5) Uani d . 1 C
C3 0.82353(15) 0.9143(2) 0.13942(13) 0.0397(6) Uani d . 1 C
C4 0.74713(16) 0.8951(3) 0.16806(13) 0.0463(7) Uani d . 1 C
C5 0.73832(15) 0.8001(3) 0.21722(13) 0.0396(6) Uani d . 1 C
C6 0.80723(13) 0.7297(2) 0.23776(10) 0.0295(5) Uani d . 1 C
C7 0.80186(13) 0.6271(2) 0.29296(11) 0.0303(5) Uani d . 1 C
C8 0.97850(12) 0.3997(2) 0.12971(11) 0.0266(5) Uani d . 1 C
C9 0.99116(12) 0.3189(2) 0.19282(10) 0.0251(4) Uani d . 1 C
C10 0.99175(15) 0.1819(2) 0.19087(12) 0.0399(6) Uani d . 1 C
C11 1.0000 0.1132(3) 0.2500 0.0437(9) Uani d S 1 C
C12 0.15909(17) 0.8350(2) 0.01798(12) 0.0379(6) Uani d . 1 C
C13 0.17388(15) 0.6884(3) 0.02502(14) 0.0375(6) Uani d . 1 C
H1 0.8347(14) 0.974(2) 0.1046(13) 0.044(7) Uiso d . 1 H
H2 0.7011(14) 0.949(2) 0.1574(12) 0.042(7) Uiso d . 1 H
H3 0.6901(15) 0.785(2) 0.2407(11) 0.038(7) Uiso d . 1 H
H4 0.9864(12) 0.137(2) 0.1460(13) 0.033(6) Uiso d . 1 H
H5 1.0000 0.020(5) 0.2500 0.104(19) Uiso d S 1 H
H6 0.2156(18) 0.900(2) 0.0988(13) 0.055(8) Uiso d . 1 H
H7 0.1212(17) 0.869(2) 0.1088(14) 0.054(8) Uiso d . 1 H
H8 0.1488(16) 0.991(3) 0.0757(13) 0.056(9) Uiso d . 1 H
H9 0.1070(14) 0.8535(19) -0.0078(11) 0.028(6) Uiso d . 1 H
H10 0.2037(16) 0.868(2) -0.0078(12) 0.038(7) Uiso d . 1 H
H11 0.1917(14) 0.654(2) -0.0164(12) 0.032(6) Uiso d . 1 H
H12 0.2143(16) 0.671(2) 0.0557(13) 0.050(7) Uiso d . 1 H
H13 0.1095(16) 0.527(3) 0.0450(14) 0.059(9) Uiso d . 1 H
H14 0.0660(18) 0.626(2) 0.0137(15) 0.056(9) Uiso d . 1 H
H15 0.0808(17) 0.633(2) 0.0812(14) 0.050(9) Uiso d . 1 H
H16 0.0773(14) 0.126(2) -0.0012(11) 0.063(10) Uiso d D 1 H
H17 0.0838(18) 0.207(3) 0.0550(13) 0.095(12) Uiso d D 1 H
H18 0.1856(17) 0.2836(19) 0.1417(13) 0.074(11) Uiso d D 1 H
H19 0.167(2) 0.415(3) 0.1499(13) 0.097(12) Uiso d D 1 H
H20 0.139(2) 0.671(2) 0.4777(14) 0.083(11) Uiso d D 1 H
H21 0.1103(11) 0.586(3) 0.4340(12) 0.057(9) Uiso d D 1 H

loop_
_atom_site_aniso_label
_atom_site_aniso_U_11
_atom_site_aniso_U_22
_atom_site_aniso_U_33
_atom_site_aniso_U_12
_atom_site_aniso_U_13
_atom_site_aniso_U_23
Cd1 0.02507(12) 0.02111(11) 0.02603(11) 0.000 -0.00007(9) 0.000
N1 0.0307(10) 0.0223(9) 0.0261(10) 0.0010(7) 0.0001(7) -0.0028(7)
N2 0.0208(11) 0.0239(12) 0.0235(11) 0.000 -0.0003(10) 0.000
N3 0.0320(12) 0.0304(12) 0.0484(14) -0.0046(9) -0.0045(10) -0.0007(10)
N4 0.0407(13) 0.0341(12) 0.0304(12) -0.0032(10) -0.0027(10) 0.0004(10)
O1 0.0308(8) 0.0366(9) 0.0381(9) 0.0004(7) -0.0003(7) 0.0087(7)
O2 0.0440(10) 0.0511(10) 0.0335(10) -0.0070(8) -0.0018(7) 0.0156(8)
O3 0.0283(8) 0.0345(9) 0.0494(10) 0.0016(7) 0.0034(7) 0.0124(8)
O4 0.0372(10) 0.0495(10) 0.0565(12) 0.0061(8) 0.0171(8) 0.0153(8)
O5 0.0424(9) 0.0269(8) 0.0311(9) 0.0019(7) -0.0047(7) 0.0008(7)
O6 0.0535(11) 0.0407(9) 0.0253(9) 0.0081(7) -0.0064(7) -0.0063(7)
O7 0.0588(13) 0.0344(10) 0.0407(11) -0.0004(9) -0.0073(9) -0.0066(8)
O8 0.0397(10) 0.0481(12) 0.0447(11) 0.0034(8) -0.0017(8) -0.0149(10)
O9 0.0584(13) 0.0413(11) 0.0547(13) 0.0043(10) -0.0186(10) -0.0066(9)
C1 0.0356(12) 0.0229(11) 0.0278(12) -0.0063(9) -0.0031(9) -0.0050(9)
C2 0.0324(12) 0.0277(11) 0.0243(11) 0.0015(9) -0.0009(9) -0.0001(9)
C3 0.0440(15) 0.0400(14) 0.0350(14) 0.0078(11) 0.0009(11) 0.0089(11)
C4 0.0400(15) 0.0586(18) 0.0404(15) 0.0197(12) -0.0035(11) 0.0071(13)
C5 0.0321(14) 0.0517(16) 0.0350(14) 0.0070(11) 0.0016(11) 0.0040(13)
C6 0.0285(12) 0.0283(11) 0.0317(14) 0.0013(9) -0.0005(9) -0.0012(9)
C7 0.0305(12) 0.0278(11) 0.0325(12) -0.0037(10) 0.0004(9) -0.0019(10)
C8 0.0231(11) 0.0330(13) 0.0238(11) -0.0019(8) -0.0016(8) 0.0003(9)
C9 0.0263(11) 0.0230(10) 0.0260(11) -0.0018(8) -0.0002(8) -0.0014(8)
C10 0.0630(18) 0.0263(11) 0.0304(13) -0.0028(11) -0.0046(11) -0.0029(10)
C11 0.077(3) 0.0185(15) 0.0361(18) 0.000 0.0011(18) 0.000
C12 0.0343(14) 0.0433(14) 0.0362(14) -0.0066(11) 0.0016(11) 0.0051(11)
C13 0.0321(14) 0.0417(14) 0.0386(15) -0.0007(11) 0.0007(11) -0.0059(12)

loop_
_atom_type_symbol
_atom_type_description
_atom_type_scat_dispersion_real
_atom_type_scat_dispersion_imag
_atom_type_scat_source
C C 0.0033 0.0016 'International Tables Vol C Tables 4.2.6.8 and 6.1.1.4'
H H 0.0000 0.0000 'International Tables Vol C Tables 4.2.6.8 and 6.1.1.4'
N N 0.0061 0.0033 'International Tables Vol C Tables 4.2.6.8 and 6.1.1.4'
O O 0.0106 0.0060 'International Tables Vol C Tables 4.2.6.8 and 6.1.1.4'
Cd Cd -0.8075 1.2024 'International Tables Vol C Tables 4.2.6.8 and 6.1.1.4'

loop_
_geom_angle_atom_site_label_1
_geom_angle_atom_site_label_2
_geom_angle_atom_site_label_3
_geom_angle_site_symmetry_1
_geom_angle_site_symmetry_3
_geom_angle
N2 Cd1 N1 . 3_755 120.68(4)
N2 Cd1 N1 . . 120.68(4)
N1 Cd1 N1 3_755 . 118.64(8)
N2 Cd1 O3 . . 74.48(3)
N1 Cd1 O3 3_755 . 133.71(5)
N1 Cd1 O3 . . 65.30(5)
N2 Cd1 O3 . 3_755 74.48(3)
N1 Cd1 O3 3_755 3_755 65.30(5)
N1 Cd1 O3 . 3_755 133.71(5)
O3 Cd1 O3 . 3_755 148.95(7)
N2 Cd1 O1 . 3_755 131.50(3)
N1 Cd1 O1 3_755 3_755 65.81(5)
N1 Cd1 O1 . 3_755 74.55(5)
O3 Cd1 O1 . 3_755 72.43(5)
O3 Cd1 O1 3_755 3_755 131.04(5)
N2 Cd1 O1 . . 131.50(3)
N1 Cd1 O1 3_755 . 74.55(5)
N1 Cd1 O1 . . 65.81(5)
O3 Cd1 O1 . . 131.04(5)
O3 Cd1 O1 3_755 . 72.43(5)
O1 Cd1 O1 3_755 . 97.01(7)
N2 Cd1 O5 . . 65.95(3)
N1 Cd1 O5 3_755 . 132.61(5)
N1 Cd1 O5 . . 74.86(5)
O3 Cd1 O5 . . 93.66(5)
O3 Cd1 O5 3_755 . 73.62(5)
O1 Cd1 O5 3_755 . 149.40(5)
O1 Cd1 O5 . . 71.30(5)
N2 Cd1 O5 . 3_755 65.95(3)
N1 Cd1 O5 3_755 3_755 74.86(5)
N1 Cd1 O5 . 3_755 132.61(5)
O3 Cd1 O5 . 3_755 73.62(5)
O3 Cd1 O5 3_755 3_755 93.66(5)
O1 Cd1 O5 3_755 3_755 71.30(5)
O1 Cd1 O5 . 3_755 149.40(5)
O5 Cd1 O5 . 3_755 131.90(6)
C6 N1 C2 . . 118.10(18)
C6 N1 Cd1 . . 120.98(14)
C2 N1 Cd1 . . 120.92(13)
C9 N2 C9 3_755 . 118.5(2)
C9 N2 Cd1 3_755 . 120.77(12)
C9 N2 Cd1 . . 120.77(12)
C12 N3 H6 . . 106.0(16)
C12 N3 H7 . . 107.0(16)
H6 N3 H7 . . 116(2)
C12 N3 H8 . . 109.0(18)
H6 N3 H8 . . 109(2)
H7 N3 H8 . . 110(2)
C13 N4 H13 . . 111.6(18)
C13 N4 H14 . . 105.2(19)
H13 N4 H14 . . 108(2)
C13 N4 H15 . . 113.9(18)
H13 N4 H15 . . 107(2)
H14 N4 H15 . . 112(3)
C1 O1 Cd1 . . 118.54(14)
C7 O3 Cd1 . . 120.02(13)
C8 O5 Cd1 . . 116.93(13)
H16 O7 H17 . . 107(3)
H18 O8 H19 . . 103(3)
H20 O9 H21 . . 98(3)
O2 C1 O1 . . 124.7(2)
O2 C1 C2 . . 117.8(2)
O1 C1 C2 . . 117.5(2)
N1 C2 C3 . . 122.9(2)
N1 C2 C1 . . 116.37(18)
C3 C2 C1 . . 120.7(2)
C4 C3 C2 . . 118.6(2)
C4 C3 H1 . . 124.8(14)
C2 C3 H1 . . 116.6(14)
C5 C4 C3 . . 119.1(2)
C5 C4 H2 . . 118.4(14)
C3 C4 H2 . . 122.3(14)
C4 C5 C6 . . 118.8(2)
C4 C5 H3 . . 124.2(15)
C6 C5 H3 . . 116.7(15)
N1 C6 C5 . . 122.5(2)
N1 C6 C7 . . 116.33(18)
C5 C6 C7 . . 121.2(2)
O4 C7 O3 . . 126.0(2)
O4 C7 C6 . . 117.84(19)
O3 C7 C6 . . 116.15(19)
O6 C8 O5 . . 125.8(2)
O6 C8 C9 . . 117.00(19)
O5 C8 C9 . . 117.21(19)
N2 C9 C10 . . 122.3(2)
N2 C9 C8 . . 116.79(18)
C10 C9 C8 . . 120.9(2)
C11 C10 C9 . . 118.5(2)
C11 C10 H4 . . 123.3(12)
C9 C10 H4 . . 118.1(13)
C10 C11 C10 3_755 . 119.8(3)
C10 C11 H5 3_755 . 120.09(15)
C10 C11 H5 . . 120.09(15)
N3 C12 C13 . . 113.1(2)
N3 C12 H9 . . 111.7(12)
C13 C12 H9 . . 111.4(11)
N3 C12 H10 . . 107.1(14)
C13 C12 H10 . . 105.7(13)
H9 C12 H10 . . 107.3(19)
N4 C13 C12 . . 113.8(2)
N4 C13 H11 . . 106.5(13)
C12 C13 H11 . . 109.3(13)
N4 C13 H12 . . 108.3(16)
C12 C13 H12 . . 111.4(15)
H11 C13 H12 . . 107(2)

loop_
_geom_bond_atom_site_label_1
_geom_bond_atom_site_label_2
_geom_bond_site_symmetry_2
_geom_bond_distance
Cd1 N2 . 2.397(2)
Cd1 N1 3_755 2.4194(17)
Cd1 N1 . 2.4194(17)
Cd1 O3 . 2.5225(15)
Cd1 O3 3_755 2.5225(15)
Cd1 O1 3_755 2.5408(15)
Cd1 O1 . 2.5408(15)
Cd1 O5 . 2.5671(15)
Cd1 O5 3_755 2.5671(15)
N1 C6 . 1.337(3)
N1 C2 . 1.339(3)
N2 C9 3_755 1.343(2)
N2 C9 . 1.343(2)
N3 C12 . 1.481(3)
N3 H6 . 0.95(3)
N3 H7 . 0.91(3)
N3 H8 . 0.88(3)
N4 C13 . 1.476(3)
N4 H13 . 0.88(3)
N4 H14 . 0.83(3)
N4 H15 . 0.83(3)
O1 C1 . 1.262(3)
O2 C1 . 1.249(3)
O3 C7 . 1.255(2)
O4 C7 . 1.242(3)
O5 C8 . 1.255(2)
O6 C8 . 1.254(3)
O7 H16 . 0.864(10)
O7 H17 . 0.867(10)
O8 H18 . 0.874(10)
O8 H19 . 0.876(10)
O9 H20 . 0.861(10)
O9 H21 . 0.872(10)
C1 C2 . 1.511(3)
C2 C3 . 1.382(3)
C3 C4 . 1.381(3)
C3 H1 . 0.94(2)
C4 C5 . 1.379(4)
C4 H2 . 0.95(2)
C5 C6 . 1.387(3)
C5 H3 . 0.93(2)
C6 C7 . 1.515(3)
C8 C9 . 1.516(3)
C9 C10 . 1.380(3)
C10 C11 . 1.377(3)
C10 H4 . 1.01(2)
C11 C10 3_755 1.377(3)
C11 H5 . 0.94(5)
C12 C13 . 1.501(3)
C12 H9 . 1.01(2)
C12 H10 . 0.95(2)
C13 H11 . 0.94(2)
C13 H12 . 0.92(3)

loop_
_geom_hbond_atom_site_label_D
_geom_hbond_atom_site_label_H
_geom_hbond_atom_site_label_A
_geom_hbond_site_symmetry_A
_geom_hbond_distance_DH
_geom_hbond_distance_HA
_geom_hbond_distance_DA
_geom_hbond_angle_DHA
N3 H6 O8 8_665 0.95(3) 1.86(3) 2.801(3) 168(2)
N3 H7 O1 1_455 0.91(3) 1.92(3) 2.823(3) 176(2)
N3 H8 O7 1_565 0.88(3) 2.01(3) 2.852(3) 160(2)
N4 H13 O9 7_565 0.88(3) 2.31(3) 2.912(3) 126(2)
N4 H14 O6 5_665 0.83(3) 1.98(3) 2.779(3) 162(3)
N4 H15 O1 1_455 0.83(3) 2.37(3) 3.126(3) 151(2)
O7 H16 O2 5_665 0.864(10) 1.875(12) 2.723(3) 167(3)
O7 H17 O6 1_455 0.867(10) 2.150(18) 2.940(2) 151(3)
O8 H18 O4 6_556 0.874(10) 1.972(13) 2.819(2) 163(3)
O8 H19 O3 3_655 0.876(10) 1.804(13) 2.661(2) 165(3)
O9 H20 O7 7_566 0.861(10) 2.060(11) 2.919(3) 175(3)
O9 H21 O5 3_655 0.872(10) 1.972(13) 2.810(2) 161(3)

loop_
_geom_torsion_atom_site_label_1
_geom_torsion_atom_site_label_2
_geom_torsion_atom_site_label_3
_geom_torsion_atom_site_label_4
_geom_torsion
N3 C12 C13 N4 81.9(3)
